data_1508146
loop_
_publ_author_name
'Ohta, Eisuke'
'Sato, Hiroyasu'
'Ando, Shinji'
'Kosaka, Atsuko'
'Fukushima, Takanori'
'Hashizume, Daisuke'
'Yamasaki, Mikio'
'Hasegawa, Kimiko'
'Muraoka, Azusa'
'Ushiyama, Hiroshi'
'Yamashita, Koichi'
'Aida, Takuzo'

_publ_section_title
;
 Redox-responsive molecular helices with highly condensed \p-clouds.
;
_journal_issue 1
_journal_name_full 'Nature chemistry'
_journal_page_first 68
_journal_page_last 73
_journal_paper_doi 10.1038/nchem.900
_journal_volume 3
_journal_year 2011
_chemical_formula_moiety 'C64 H64 N2 O20, 3.5(C2 H3 N)'
_chemical_formula_sum 'C71 H74.5 N5.5 O20'
_chemical_formula_weight 1324.86
_chemical_name_common OP8NO2
_chemical_name_systematic
;
 ?
;
_space_group_IT_number 5
_symmetry_cell_setting monoclinic
_symmetry_space_group_name_Hall 'C 2y'
_symmetry_space_group_name_H-M 'C 1 2 1'
_atom_sites_solution_hydrogens geom
_atom_sites_solution_primary direct
_atom_sites_solution_secondary difmap
_audit_creation_method SHELXL-97
_cell_angle_alpha 90
_cell_angle_beta 116.1258(7)
_cell_angle_gamma 90
_cell_formula_units_Z 4
_cell_length_a 26.4650(5)
_cell_length_b 13.3084(2)
_cell_length_c 20.9193(4)
_cell_measurement_reflns_used 50065
_cell_measurement_temperature 200
_cell_measurement_theta_max 68.215
_cell_measurement_theta_min 3.415
_cell_volume 6615.1(2)
_computing_cell_refinement PROCESS-AUTO
_computing_data_collection PROCESS-AUTO
_computing_data_reduction PROCESS-AUTO
_computing_molecular_graphics 'ORTEP-3 fow Windows'
_computing_publication_material SHELXL-97
_computing_structure_refinement SHELXL-97
_computing_structure_solution SIR2004
_diffrn_ambient_temperature 200
_diffrn_detector_area_resol_mean 10
_diffrn_measured_fraction_theta_full 1.000
_diffrn_measured_fraction_theta_max 1.000
_diffrn_measurement_device_type 'Rigaku RAXIS-RAPID'
_diffrn_measurement_method \w-scan
_diffrn_radiation_monochromator graphite
_diffrn_radiation_source 'fine-focus sealed tube'
_diffrn_radiation_type CuK\a
_diffrn_radiation_wavelength 1.54187
_diffrn_reflns_av_R_equivalents 0.0300
_diffrn_reflns_av_sigmaI/netI 0.0334
_diffrn_reflns_limit_h_max 31
_diffrn_reflns_limit_h_min -31
_diffrn_reflns_limit_k_max 16
_diffrn_reflns_limit_k_min -15
_diffrn_reflns_limit_l_max 25
_diffrn_reflns_limit_l_min -25
_diffrn_reflns_number 60051
_diffrn_reflns_theta_full 68.22
_diffrn_reflns_theta_max 68.22
_diffrn_reflns_theta_min 3.42
_diffrn_standards_number 0
_exptl_absorpt_coefficient_mu 0.814
_exptl_absorpt_correction_T_max 0.8993
_exptl_absorpt_correction_T_min 0.7914
_exptl_absorpt_correction_type numerical
_exptl_absorpt_process_details Numabs
_exptl_crystal_colour orange
_exptl_crystal_density_diffrn 1.330
_exptl_crystal_density_method 'not measured'
_exptl_crystal_description prism
_exptl_crystal_F_000 2796
_exptl_crystal_size_max 0.34
_exptl_crystal_size_mid 0.22
_exptl_crystal_size_min 0.15
_refine_diff_density_max 0.244
_refine_diff_density_min -0.269
_refine_diff_density_rms 0.047
_refine_ls_abs_structure_details
;
Independent reflections 11975
Friedel pairs 5635
;
_refine_ls_abs_structure_Flack -0.01(14)
_refine_ls_extinction_coef 0.00024(3)
_refine_ls_extinction_expression Fc^*^=kFc[1+0.001xFc^2^\l^3^/sin(2\q)]^-1/4^
_refine_ls_extinction_method SHELXL
_refine_ls_goodness_of_fit_ref 1.045
_refine_ls_hydrogen_treatment constr
_refine_ls_matrix_type full
_refine_ls_number_parameters 905
_refine_ls_number_reflns 11975
_refine_ls_number_restraints 1
_refine_ls_restrained_S_all 1.045
_refine_ls_R_factor_all 0.0653
_refine_ls_R_factor_gt 0.0486
_refine_ls_shift/su_max 0.001
_refine_ls_shift/su_mean 0.000
_refine_ls_structure_factor_coef Fsqd
_refine_ls_weighting_details 'calc w=1/[\s^2^(Fo^2^)+(0.0883P)^2^] where P=(Fo^2^+2Fc^2^)/3'
_refine_ls_weighting_scheme calc
_refine_ls_wR_factor_gt 0.1240
_refine_ls_wR_factor_ref 0.1424
_reflns_number_gt 9014
_reflns_number_total 11975
_reflns_threshold_expression I>2\s(I)
_cod_data_source_file nchem.900-s3.cif
_cod_data_source_block OP8NO2
_cod_original_cell_volume 6615.2(2)
_cod_original_sg_symbol_H-M 'C 2'
_cod_database_code 1508146

loop_
_symmetry_equiv_pos_as_xyz
'x, y, z'
'-x, y, -z'
'x+1/2, y+1/2, z'
'-x+1/2, y+1/2, -z'

loop_
_atom_site_label
_atom_site_type_symbol
_atom_site_fract_x
_atom_site_fract_y
_atom_site_fract_z
_atom_site_U_iso_or_equiv
_atom_site_adp_type
_atom_site_occupancy
_atom_site_symmetry_multiplicity
_atom_site_calc_flag
_atom_site_refinement_flags
C1 C 0.08418(12) 0.2535(3) 0.05328(15) 0.0522(7) Uani 1 1 d .
C2 C 0.07700(12) 0.1518(3) 0.03680(16) 0.0552(8) Uani 1 1 d .
H2 H 0.0691 0.1297 -0.0098 0.066 Uiso 1 1 calc R
C3 C 0.08144(12) 0.0833(2) 0.08826(16) 0.0532(7) Uani 1 1 d .
C4 C 0.09326(12) 0.1181(2) 0.15682(15) 0.0510(7) Uani 1 1 d .
C5 C 0.10239(12) 0.2190(2) 0.17249(15) 0.0502(7) Uani 1 1 d .
H5 H 0.1116 0.2408 0.2196 0.060 Uiso 1 1 calc R
C6 C 0.09861(11) 0.2911(2) 0.12108(14) 0.0482(7) Uani 1 1 d .
C7 C 0.10881(11) 0.3969(2) 0.14372(14) 0.0464(7) Uani 1 1 d .
C8 C 0.07480(12) 0.4385(2) 0.17366(15) 0.0532(7) Uani 1 1 d .
H8 H 0.0490 0.3960 0.1811 0.064 Uiso 1 1 calc R
C9 C 0.07781(12) 0.5378(2) 0.19224(15) 0.0506(7) Uani 1 1 d .
C10 C 0.11586(12) 0.6016(2) 0.18132(14) 0.0495(7) Uani 1 1 d .
C11 C 0.15096(12) 0.5607(2) 0.15487(13) 0.0475(7) Uani 1 1 d .
H11 H 0.1776 0.6030 0.1491 0.057 Uiso 1 1 calc R
C12 C 0.14859(11) 0.4587(2) 0.13632(13) 0.0453(6) Uani 1 1 d .
C13 C 0.18488(11) 0.4257(2) 0.10192(13) 0.0441(6) Uani 1 1 d .
C14 C 0.17740(12) 0.4789(2) 0.04052(14) 0.0512(7) Uani 1 1 d .
H14 H 0.1521 0.5341 0.0260 0.061 Uiso 1 1 calc R
C15 C 0.20487(12) 0.4549(2) 0.00069(13) 0.0510(7) Uani 1 1 d .
C16 C 0.24406(12) 0.3761(2) 0.02237(13) 0.0503(7) Uani 1 1 d .
C17 C 0.25253(12) 0.3226(2) 0.08351(13) 0.0462(6) Uani 1 1 d .
H17 H 0.2785 0.2684 0.0981 0.055 Uiso 1 1 calc R
C18 C 0.22381(11) 0.3464(2) 0.12428(13) 0.0424(6) Uani 1 1 d .
C19 C 0.23550(11) 0.2795(2) 0.18673(13) 0.0418(6) Uani 1 1 d .
C20 C 0.22832(11) 0.1759(2) 0.17328(14) 0.0450(6) Uani 1 1 d .
H20 H 0.2181 0.1524 0.1263 0.054 Uiso 1 1 calc R
C21 C 0.23561(12) 0.1069(2) 0.22609(14) 0.0458(6) Uani 1 1 d .
C22 C 0.25013(11) 0.1418(2) 0.29537(14) 0.0463(7) Uani 1 1 d .
C23 C 0.25884(11) 0.2427(2) 0.30975(14) 0.0454(6) Uani 1 1 d .
H23 H 0.2690 0.2657 0.3568 0.054 Uiso 1 1 calc R
C24 C 0.25308(11) 0.3131(2) 0.25661(13) 0.0415(6) Uani 1 1 d .
C25 C 0.26394(11) 0.4208(2) 0.27829(12) 0.0407(6) Uani 1 1 d .
C26 C 0.23389(12) 0.4607(2) 0.31391(13) 0.0474(7) Uani 1 1 d .
H26 H 0.2104 0.4172 0.3251 0.057 Uiso 1 1 calc R
C27 C 0.23728(12) 0.5596(2) 0.33292(13) 0.0475(7) Uani 1 1 d .
C28 C 0.27113(12) 0.6248(2) 0.31517(14) 0.0489(7) Uani 1 1 d .
C29 C 0.30259(12) 0.5860(2) 0.28298(13) 0.0477(7) Uani 1 1 d .
H29 H 0.3262 0.6299 0.2724 0.057 Uiso 1 1 calc R
C30 C 0.30079(11) 0.4840(2) 0.26535(13) 0.0423(6) Uani 1 1 d .
C31 C 0.33843(11) 0.4517(2) 0.23267(13) 0.0423(6) Uani 1 1 d .
C32 C 0.33579(12) 0.5089(2) 0.17490(13) 0.0470(7) Uani 1 1 d .
H32 H 0.3085 0.5610 0.1569 0.056 Uiso 1 1 calc R
C33 C 0.37100(12) 0.4929(2) 0.14333(13) 0.0478(7) Uani 1 1 d .
C34 C 0.41178(11) 0.4162(2) 0.17017(14) 0.0496(7) Uani 1 1 d .
C35 C 0.41345(12) 0.3571(2) 0.22484(14) 0.0483(7) Uani 1 1 d .
H35 H 0.4394 0.3028 0.2406 0.058 Uiso 1 1 calc R
C36 C 0.37858(11) 0.3735(2) 0.25848(13) 0.0429(6) Uani 1 1 d .
C37 C 0.38948(11) 0.3085(2) 0.32161(13) 0.0445(6) Uani 1 1 d .
C38 C 0.38183(11) 0.2048(2) 0.31104(14) 0.0471(7) Uani 1 1 d .
H38 H 0.3680 0.1788 0.2641 0.057 Uiso 1 1 calc R
C39 C 0.39387(12) 0.1389(2) 0.36734(15) 0.0491(7) Uani 1 1 d .
C40 C 0.41383(12) 0.1766(2) 0.43672(14) 0.0509(7) Uani 1 1 d .
C41 C 0.42214(11) 0.2783(2) 0.44820(14) 0.0492(7) Uani 1 1 d .
H41 H 0.4350 0.3041 0.4951 0.059 Uiso 1 1 calc R
C42 C 0.41186(11) 0.3448(2) 0.39137(13) 0.0450(6) Uani 1 1 d .
C43 C 0.42504(11) 0.4526(2) 0.40792(13) 0.0461(7) Uani 1 1 d .
C44 C 0.39755(12) 0.5050(2) 0.44138(13) 0.0489(7) Uani 1 1 d .
H44 H 0.3737 0.4689 0.4565 0.059 Uiso 1 1 calc R
C45 C 0.40375(12) 0.6058(3) 0.45307(14) 0.0515(7) Uani 1 1 d .
C46 C 0.43702(12) 0.6628(2) 0.42849(14) 0.0508(7) Uani 1 1 d .
C47 C 0.46640(12) 0.6126(2) 0.39800(14) 0.0513(7) Uani 1 1 d .
H47 H 0.4899 0.6486 0.3824 0.062 Uiso 1 1 calc R
C48 C 0.46147(12) 0.5091(2) 0.39024(13) 0.0475(7) Uani 1 1 d .
C49 C 0.06804(15) -0.0544(3) 0.01044(17) 0.0672(9) Uani 1 1 d .
H49A H 0.0341 -0.0247 -0.0273 0.101 Uiso 1 1 calc R
H49B H 0.0643 -0.1277 0.0091 0.101 Uiso 1 1 calc R
H49C H 0.1009 -0.0357 0.0031 0.101 Uiso 1 1 calc R
C50 C 0.10891(15) 0.0783(3) 0.27520(16) 0.0660(9) Uani 1 1 d .
H50A H 0.1483 0.1001 0.2983 0.099 Uiso 1 1 calc R
H50B H 0.1035 0.0224 0.3021 0.099 Uiso 1 1 calc R
H50C H 0.0845 0.1344 0.2739 0.099 Uiso 1 1 calc R
C51 C 0.00565(16) 0.5221(3) 0.2302(2) 0.0819(11) Uani 1 1 d .
H51A H -0.0201 0.4926 0.1845 0.123 Uiso 1 1 calc R
H51B H -0.0158 0.5626 0.2489 0.123 Uiso 1 1 calc R
H51C H 0.0255 0.4684 0.2641 0.123 Uiso 1 1 calc R
C52 C 0.14560(14) 0.7704(2) 0.17798(17) 0.0622(8) Uani 1 1 d .
H52A H 0.1859 0.7572 0.2060 0.093 Uiso 1 1 calc R
H52B H 0.1371 0.8392 0.1871 0.093 Uiso 1 1 calc R
H52C H 0.1356 0.7627 0.1272 0.093 Uiso 1 1 calc R
C53 C 0.14330(15) 0.5324(4) -0.10676(17) 0.0869(13) Uani 1 1 d .
H53A H 0.1215 0.4706 -0.1244 0.130 Uiso 1 1 calc R
H53B H 0.1435 0.5703 -0.1468 0.130 Uiso 1 1 calc R
H53C H 0.1262 0.5734 -0.0826 0.130 Uiso 1 1 calc R
C54 C 0.31133(14) 0.2785(3) 0.00206(17) 0.0656(9) Uani 1 1 d .
H54A H 0.3432 0.2955 0.0476 0.098 Uiso 1 1 calc R
H54B H 0.3248 0.2689 -0.0343 0.098 Uiso 1 1 calc R
H54C H 0.2936 0.2164 0.0074 0.098 Uiso 1 1 calc R
C55 C 0.22213(14) -0.0321(3) 0.14882(15) 0.0563(7) Uani 1 1 d .
H55A H 0.1858 -0.0099 0.1116 0.084 Uiso 1 1 calc R
H55B H 0.2234 -0.1057 0.1500 0.084 Uiso 1 1 calc R
H55C H 0.2525 -0.0063 0.1386 0.084 Uiso 1 1 calc R
C56 C 0.26716(14) 0.1040(3) 0.41435(15) 0.0618(8) Uani 1 1 d .
H56A H 0.3057 0.1303 0.4368 0.093 Uiso 1 1 calc R
H56B H 0.2638 0.0481 0.4428 0.093 Uiso 1 1 calc R
H56C H 0.2408 0.1573 0.4116 0.093 Uiso 1 1 calc R
C57 C 0.17535(15) 0.5399(3) 0.38598(18) 0.0672(9) Uani 1 1 d .
H57A H 0.1446 0.5125 0.3429 0.101 Uiso 1 1 calc R
H57B H 0.1596 0.5780 0.4131 0.101 Uiso 1 1 calc R
H57C H 0.1984 0.4846 0.4153 0.101 Uiso 1 1 calc R
C58 C 0.30027(14) 0.7940(2) 0.31173(17) 0.0629(8) Uani 1 1 d .
H58A H 0.3407 0.7833 0.3404 0.094 Uiso 1 1 calc R
H58B H 0.2904 0.8625 0.3191 0.094 Uiso 1 1 calc R
H58C H 0.2907 0.7842 0.2613 0.094 Uiso 1 1 calc R
C59 C 0.32671(12) 0.6190(3) 0.05429(15) 0.0591(8) Uani 1 1 d .
H59A H 0.2903 0.5850 0.0378 0.089 Uiso 1 1 calc R
H59B H 0.3299 0.6493 0.0136 0.089 Uiso 1 1 calc R
H59C H 0.3296 0.6715 0.0885 0.089 Uiso 1 1 calc R
C60 C 0.49393(15) 0.3411(3) 0.17049(18) 0.0724(10) Uani 1 1 d .
H60A H 0.5141 0.3567 0.2214 0.109 Uiso 1 1 calc R
H60B H 0.5193 0.3500 0.1481 0.109 Uiso 1 1 calc R
H60C H 0.4807 0.2714 0.1644 0.109 Uiso 1 1 calc R
C61 C 0.37534(14) -0.0035(2) 0.29242(16) 0.0602(8) Uani 1 1 d .
H61A H 0.3383 0.0209 0.2581 0.090 Uiso 1 1 calc R
H61B H 0.3748 -0.0771 0.2944 0.090 Uiso 1 1 calc R
H61C H 0.4040 0.0179 0.2775 0.090 Uiso 1 1 calc R
C62 C 0.44624(15) 0.1432(3) 0.56077(16) 0.0687(9) Uani 1 1 d .
H62A H 0.4817 0.1784 0.5725 0.103 Uiso 1 1 calc R
H62B H 0.4530 0.0865 0.5934 0.103 Uiso 1 1 calc R
H62C H 0.4193 0.1895 0.5654 0.103 Uiso 1 1 calc R
C63 C 0.34660(17) 0.6065(3) 0.5152(2) 0.0791(11) Uani 1 1 d .
H63A H 0.3160 0.5703 0.4767 0.119 Uiso 1 1 calc R
H63B H 0.3307 0.6540 0.5372 0.119 Uiso 1 1 calc R
H63C H 0.3709 0.5584 0.5510 0.119 Uiso 1 1 calc R
C64 C 0.46994(16) 0.8225(3) 0.41141(18) 0.0686(9) Uani 1 1 d .
H64A H 0.5094 0.8012 0.4346 0.103 Uiso 1 1 calc R
H64B H 0.4674 0.8938 0.4213 0.103 Uiso 1 1 calc R
H64C H 0.4549 0.8124 0.3599 0.103 Uiso 1 1 calc R
N1 N 0.07290(12) 0.3213(2) -0.00706(13) 0.0597(7) Uani 1 1 d .
N2 N 0.49992(11) 0.4612(2) 0.36599(12) 0.0547(6) Uani 1 1 d .
O1 O 0.07493(9) -0.01785(18) 0.07814(11) 0.0615(6) Uani 1 1 d .
O2 O 0.09490(9) 0.04617(17) 0.20398(11) 0.0629(6) Uani 1 1 d .
O3 O 0.04569(9) 0.58458(18) 0.22036(12) 0.0652(6) Uani 1 1 d .
O4 O 0.11378(9) 0.70082(16) 0.19781(11) 0.0604(6) Uani 1 1 d .
O5 O 0.19838(9) 0.5083(2) -0.05902(10) 0.0697(7) Uani 1 1 d .
O6 O 0.27127(9) 0.35800(18) -0.01897(10) 0.0610(6) Uani 1 1 d .
O7 O 0.22902(9) 0.00517(15) 0.21622(10) 0.0512(5) Uani 1 1 d .
O8 O 0.25442(9) 0.06941(15) 0.34462(10) 0.0539(5) Uani 1 1 d .
O9 O 0.20912(9) 0.60421(16) 0.36671(11) 0.0582(5) Uani 1 1 d .
O10 O 0.26960(9) 0.72391(16) 0.33273(11) 0.0579(5) Uani 1 1 d .
O11 O 0.37105(8) 0.54755(17) 0.08781(10) 0.0590(6) Uani 1 1 d .
O12 O 0.44710(9) 0.40663(19) 0.13801(11) 0.0651(6) Uani 1 1 d .
O13 O 0.38834(9) 0.03663(15) 0.36088(11) 0.0588(5) Uani 1 1 d .
O14 O 0.42391(10) 0.10689(16) 0.48926(10) 0.0620(6) Uani 1 1 d .
O15 O 0.37911(10) 0.66043(18) 0.48654(12) 0.0669(6) Uani 1 1 d .
O16 O 0.43774(9) 0.76375(17) 0.43848(11) 0.0614(6) Uani 1 1 d .
O17 O 0.05471(10) 0.4056(2) -0.00710(11) 0.0699(6) Uani 1 1 d .
O18 O 0.08153(13) 0.2894(2) -0.05662(12) 0.0868(8) Uani 1 1 d .
O19 O 0.51835(11) 0.5123(2) 0.33176(14) 0.0777(7) Uani 1 1 d .
O20 O 0.51392(9) 0.37301(17) 0.38178(11) 0.0628(6) Uani 1 1 d .
N3 N 0.0864(2) 0.3265(4) 0.3643(3) 0.1297(17) Uani 1 1 d .
C65 C 0.1371(2) 0.3870(3) 0.4964(3) 0.0983(13) Uani 1 1 d .
H65A H 0.1772 0.3706 0.5161 0.147 Uiso 1 1 calc R
H65B H 0.1205 0.3531 0.5242 0.147 Uiso 1 1 calc R
H65C H 0.1325 0.4598 0.4984 0.147 Uiso 1 1 calc R
C66 C 0.1087(2) 0.3532(4) 0.4221(3) 0.0942(13) Uani 1 1 d .
N4 N 0.2872(3) 0.3456(5) 0.5086(3) 0.178(3) Uani 1 1 d .
C67 C 0.3378(3) 0.3293(4) 0.6424(3) 0.137(2) Uani 1 1 d .
H67A H 0.3266 0.2662 0.6567 0.205 Uiso 1 1 calc R
H67B H 0.3278 0.3859 0.6645 0.205 Uiso 1 1 calc R
H67C H 0.3786 0.3290 0.6579 0.205 Uiso 1 1 calc R
C68 C 0.3099(3) 0.3387(4) 0.5680(3) 0.1061(15) Uani 1 1 d .
N5 N 0.3820(2) 0.7787(4) 0.2144(2) 0.1234(16) Uani 1 1 d .
C69 C 0.46917(17) 0.6982(4) 0.2112(2) 0.0981(14) Uani 1 1 d .
H69A H 0.5020 0.7418 0.2356 0.147 Uiso 1 1 calc R
H69B H 0.4624 0.6889 0.1616 0.147 Uiso 1 1 calc R
H69C H 0.4762 0.6328 0.2351 0.147 Uiso 1 1 calc R
C70 C 0.4208(2) 0.7436(4) 0.2130(2) 0.0875(13) Uani 1 1 d .
N6 N 0.4334(4) 0.1773(7) 0.0286(4) 0.105(2) Uiso 0.50 1 d P
C72 C 0.4674(3) 0.1505(6) 0.0143(4) 0.0713(19) Uiso 0.50 1 d P
C71 C 0.5084(4) 0.1146(5) -0.0061(6) 0.078(2) Uiso 0.50 1 d P
H71A H 0.5263 0.0545 0.0217 0.117 Uiso 0.50 1 calc PR
H71B H 0.5369 0.1667 0.0027 0.117 Uiso 0.50 1 calc PR
H71C H 0.4903 0.0977 -0.0569 0.117 Uiso 0.50 1 calc PR

loop_
_atom_site_aniso_label
_atom_site_aniso_U_11
_atom_site_aniso_U_22
_atom_site_aniso_U_33
_atom_site_aniso_U_23
_atom_site_aniso_U_13
_atom_site_aniso_U_12
C1 0.0474(15) 0.066(2) 0.0442(15) 0.0019(14) 0.0207(13) -0.0022(14)
C2 0.0500(16) 0.071(2) 0.0434(15) -0.0039(14) 0.0193(13) -0.0039(14)
C3 0.0530(17) 0.0588(19) 0.0497(16) -0.0022(14) 0.0244(13) -0.0060(14)
C4 0.0487(16) 0.063(2) 0.0471(15) 0.0009(14) 0.0259(13) -0.0052(14)
C5 0.0505(15) 0.063(2) 0.0424(15) -0.0010(14) 0.0250(12) -0.0014(14)
C6 0.0447(15) 0.0587(18) 0.0447(15) 0.0002(13) 0.0229(12) -0.0007(13)
C7 0.0446(14) 0.0551(17) 0.0413(14) 0.0034(12) 0.0205(12) 0.0027(13)
C8 0.0526(16) 0.063(2) 0.0473(15) 0.0022(14) 0.0249(13) 0.0019(14)
C9 0.0510(16) 0.0607(19) 0.0467(15) 0.0064(14) 0.0274(13) 0.0056(14)
C10 0.0547(16) 0.0514(17) 0.0406(14) 0.0061(12) 0.0193(13) 0.0055(13)
C11 0.0498(15) 0.0583(18) 0.0361(13) 0.0063(12) 0.0205(12) 0.0047(13)
C12 0.0456(14) 0.0551(17) 0.0355(13) 0.0060(12) 0.0180(11) 0.0060(13)
C13 0.0444(14) 0.0539(17) 0.0344(13) 0.0032(12) 0.0178(11) 0.0019(12)
C14 0.0511(16) 0.0617(19) 0.0387(14) 0.0051(13) 0.0179(12) 0.0048(13)
C15 0.0510(16) 0.070(2) 0.0313(13) 0.0106(13) 0.0173(12) 0.0053(14)
C16 0.0510(16) 0.068(2) 0.0336(13) 0.0000(13) 0.0204(12) 0.0004(14)
C17 0.0508(15) 0.0538(17) 0.0335(12) 0.0001(12) 0.0180(11) 0.0005(13)
C18 0.0465(15) 0.0494(16) 0.0309(12) -0.0003(11) 0.0166(11) -0.0034(12)
C19 0.0416(14) 0.0498(16) 0.0367(13) 0.0038(12) 0.0199(11) 0.0021(11)
C20 0.0462(15) 0.0562(17) 0.0336(13) -0.0018(12) 0.0186(11) 0.0002(12)
C21 0.0466(15) 0.0515(17) 0.0424(14) -0.0012(12) 0.0223(12) -0.0005(12)
C22 0.0477(15) 0.0541(18) 0.0413(14) 0.0078(12) 0.0235(12) 0.0027(13)
C23 0.0476(15) 0.0564(18) 0.0343(13) 0.0013(12) 0.0199(11) 0.0013(12)
C24 0.0446(14) 0.0477(16) 0.0349(13) 0.0042(11) 0.0201(11) 0.0003(12)
C25 0.0451(14) 0.0482(16) 0.0298(12) 0.0055(11) 0.0172(11) 0.0019(12)
C26 0.0542(16) 0.0527(17) 0.0356(13) 0.0007(12) 0.0200(12) -0.0006(13)
C27 0.0565(17) 0.0550(18) 0.0353(13) 0.0010(12) 0.0242(12) 0.0042(13)
C28 0.0583(17) 0.0467(17) 0.0383(14) -0.0005(12) 0.0180(13) 0.0005(13)
C29 0.0509(16) 0.0535(17) 0.0345(13) 0.0033(12) 0.0150(12) -0.0004(13)
C30 0.0458(14) 0.0459(16) 0.0321(12) 0.0046(11) 0.0142(11) -0.0014(12)
C31 0.0424(14) 0.0492(16) 0.0319(12) 0.0024(11) 0.0134(11) 0.0005(12)
C32 0.0468(15) 0.0538(17) 0.0376(13) 0.0050(12) 0.0160(12) 0.0007(12)
C33 0.0475(15) 0.0597(18) 0.0356(13) 0.0096(12) 0.0177(12) 0.0037(13)
C34 0.0428(15) 0.067(2) 0.0421(14) 0.0076(13) 0.0219(12) 0.0058(13)
C35 0.0492(15) 0.0575(18) 0.0388(14) 0.0089(13) 0.0200(12) 0.0054(13)
C36 0.0410(14) 0.0516(16) 0.0322(12) 0.0042(11) 0.0128(11) -0.0015(12)
C37 0.0441(14) 0.0522(17) 0.0357(13) 0.0074(12) 0.0161(11) 0.0027(12)
C38 0.0471(15) 0.0551(18) 0.0380(14) 0.0010(12) 0.0177(12) 0.0020(13)
C39 0.0513(16) 0.0489(17) 0.0468(15) 0.0043(13) 0.0212(13) 0.0018(13)
C40 0.0528(16) 0.0590(19) 0.0414(15) 0.0135(13) 0.0212(13) 0.0053(14)
C41 0.0530(16) 0.0558(18) 0.0376(14) 0.0056(13) 0.0188(12) 0.0024(13)
C42 0.0490(15) 0.0501(16) 0.0343(13) 0.0069(12) 0.0170(11) 0.0017(12)
C43 0.0499(15) 0.0528(17) 0.0313(13) 0.0032(12) 0.0139(11) -0.0015(13)
C44 0.0515(16) 0.0553(18) 0.0373(14) 0.0016(12) 0.0172(12) -0.0022(13)
C45 0.0510(16) 0.063(2) 0.0392(14) -0.0061(13) 0.0185(13) -0.0014(14)
C46 0.0545(17) 0.0473(17) 0.0400(15) -0.0024(12) 0.0112(13) -0.0035(13)
C47 0.0509(16) 0.0562(18) 0.0402(14) 0.0044(13) 0.0140(12) -0.0040(13)
C48 0.0491(16) 0.0567(18) 0.0343(13) 0.0042(12) 0.0162(12) 0.0002(13)
C49 0.069(2) 0.072(2) 0.0619(19) -0.0182(17) 0.0302(17) -0.0091(18)
C50 0.080(2) 0.077(2) 0.0509(17) 0.0085(16) 0.0380(16) 0.0036(18)
C51 0.077(2) 0.091(3) 0.104(3) -0.002(2) 0.065(2) 0.001(2)
C52 0.071(2) 0.0544(19) 0.0652(19) 0.0054(15) 0.0330(17) -0.0017(16)
C53 0.070(2) 0.129(4) 0.0424(17) 0.025(2) 0.0078(16) 0.007(2)
C54 0.065(2) 0.083(2) 0.0595(19) 0.0076(17) 0.0383(16) 0.0125(18)
C55 0.0644(18) 0.0570(19) 0.0494(16) -0.0040(14) 0.0269(14) -0.0046(15)
C56 0.075(2) 0.074(2) 0.0392(15) 0.0102(14) 0.0270(15) 0.0006(17)
C57 0.082(2) 0.075(2) 0.0617(19) 0.0022(17) 0.0471(18) 0.0034(19)
C58 0.068(2) 0.0510(19) 0.0642(19) 0.0054(15) 0.0242(16) -0.0025(15)
C59 0.0535(17) 0.073(2) 0.0470(16) 0.0196(15) 0.0186(13) 0.0061(15)
C60 0.065(2) 0.096(3) 0.064(2) 0.0257(19) 0.0354(17) 0.0292(19)
C61 0.066(2) 0.0508(19) 0.0585(18) -0.0024(15) 0.0225(15) 0.0020(15)
C62 0.076(2) 0.083(2) 0.0435(16) 0.0153(16) 0.0223(15) -0.0018(19)
C63 0.087(3) 0.091(3) 0.077(2) -0.017(2) 0.053(2) -0.009(2)
C64 0.081(2) 0.0544(19) 0.0587(18) 0.0057(15) 0.0205(17) -0.0105(17)
N1 0.0677(16) 0.0670(18) 0.0408(13) -0.0036(13) 0.0206(12) -0.0025(14)
N2 0.0592(15) 0.0601(17) 0.0483(14) 0.0022(12) 0.0268(12) -0.0026(13)
O1 0.0707(14) 0.0610(14) 0.0580(13) -0.0113(10) 0.0332(11) -0.0129(11)
O2 0.0763(14) 0.0626(14) 0.0589(12) 0.0030(11) 0.0380(11) -0.0057(11)
O3 0.0720(14) 0.0662(14) 0.0779(15) 0.0045(12) 0.0518(12) 0.0104(11)
O4 0.0753(14) 0.0504(13) 0.0653(13) 0.0029(10) 0.0400(12) 0.0035(10)
O5 0.0641(13) 0.105(2) 0.0453(11) 0.0273(12) 0.0287(10) 0.0169(12)
O6 0.0668(13) 0.0832(16) 0.0461(11) 0.0087(10) 0.0369(10) 0.0133(12)
O7 0.0650(12) 0.0462(12) 0.0485(10) -0.0007(9) 0.0307(9) -0.0009(9)
O8 0.0687(13) 0.0539(12) 0.0438(10) 0.0092(9) 0.0291(10) 0.0007(10)
O9 0.0737(13) 0.0567(13) 0.0589(12) -0.0035(10) 0.0427(11) 0.0011(11)
O10 0.0732(13) 0.0451(12) 0.0588(12) -0.0004(10) 0.0322(11) -0.0020(10)
O11 0.0596(12) 0.0737(14) 0.0494(11) 0.0259(10) 0.0293(10) 0.0165(11)
O12 0.0567(12) 0.0901(17) 0.0578(12) 0.0263(12) 0.0338(10) 0.0236(11)
O13 0.0744(14) 0.0449(12) 0.0573(12) 0.0050(10) 0.0291(11) 0.0022(10)
O14 0.0795(14) 0.0589(13) 0.0452(11) 0.0135(10) 0.0254(10) -0.0005(11)
O15 0.0747(15) 0.0694(15) 0.0658(14) -0.0151(12) 0.0394(12) -0.0056(12)
O16 0.0670(13) 0.0531(13) 0.0585(13) -0.0030(10) 0.0224(10) -0.0042(10)
O17 0.0746(15) 0.0719(16) 0.0522(12) 0.0049(11) 0.0180(11) 0.0123(13)
O18 0.141(2) 0.0778(18) 0.0573(14) 0.0008(13) 0.0577(15) 0.0070(17)
O19 0.0930(18) 0.0762(17) 0.0914(17) 0.0100(14) 0.0656(15) -0.0011(13)
O20 0.0658(13) 0.0596(14) 0.0610(13) 0.0050(11) 0.0261(10) 0.0088(11)
N3 0.136(4) 0.131(4) 0.102(3) 0.023(3) 0.033(3) -0.033(3)
C65 0.118(4) 0.073(3) 0.116(4) 0.006(3) 0.062(3) -0.014(3)
C66 0.101(3) 0.079(3) 0.101(3) 0.018(3) 0.043(3) -0.012(2)
N4 0.247(7) 0.154(5) 0.116(4) 0.025(4) 0.064(5) 0.041(5)
C67 0.203(6) 0.099(4) 0.101(4) -0.006(3) 0.059(4) -0.068(4)
C68 0.141(4) 0.082(3) 0.101(4) 0.009(3) 0.059(3) 0.001(3)
N5 0.128(4) 0.138(4) 0.110(3) -0.033(3) 0.058(3) -0.010(3)
C69 0.076(3) 0.114(4) 0.084(3) 0.022(3) 0.016(2) 0.000(3)
C70 0.088(3) 0.105(4) 0.056(2) -0.008(2) 0.019(2) -0.018(3)

loop_
_atom_type_symbol
_atom_type_description
_atom_type_scat_dispersion_real
_atom_type_scat_dispersion_imag
_atom_type_scat_source
C C 0.0181 0.0091 'International Tables Vol C Tables 4.2.6.8 and 6.1.1.4'
H H 0.0000 0.0000 'International Tables Vol C Tables 4.2.6.8 and 6.1.1.4'
N N 0.0311 0.0180 'International Tables Vol C Tables 4.2.6.8 and 6.1.1.4'
O O 0.0492 0.0322 'International Tables Vol C Tables 4.2.6.8 and 6.1.1.4'

loop_
_geom_angle_atom_site_label_1
_geom_angle_atom_site_label_2
_geom_angle_atom_site_label_3
_geom_angle
C2 C1 C6 123.4(3)
C2 C1 N1 115.5(3)
C6 C1 N1 121.0(3)
C3 C2 C1 119.8(3)
C3 C2 H2 120.1
C1 C2 H2 120.1
O1 C3 C2 124.9(3)
O1 C3 C4 116.2(3)
C2 C3 C4 118.9(3)
O2 C4 C5 124.5(3)
O2 C4 C3 115.4(3)
C5 C4 C3 120.1(3)
C4 C5 C6 122.4(3)
C4 C5 H5 118.8
C6 C5 H5 118.8
C1 C6 C5 115.3(3)
C1 C6 C7 127.0(3)
C5 C6 C7 117.6(3)
C12 C7 C8 118.5(3)
C12 C7 C6 124.6(3)
C8 C7 C6 117.0(3)
C9 C8 C7 122.2(3)
C9 C8 H8 118.9
C7 C8 H8 118.9
C8 C9 O3 126.0(3)
C8 C9 C10 119.4(3)
O3 C9 C10 114.6(3)
O4 C10 C11 126.0(3)
O4 C10 C9 115.3(3)
C11 C10 C9 118.7(3)
C10 C11 C12 122.3(3)
C10 C11 H11 118.9
C12 C11 H11 118.9
C7 C12 C11 118.8(3)
C7 C12 C13 123.7(3)
C11 C12 C13 117.1(3)
C14 C13 C18 118.1(2)
C14 C13 C12 115.5(2)
C18 C13 C12 126.3(2)
C15 C14 C13 122.9(3)
C15 C14 H14 118.5
C13 C14 H14 118.5
C14 C15 O5 123.1(3)
C14 C15 C16 119.7(3)
O5 C15 C16 117.2(2)
O6 C16 C17 125.0(3)
O6 C16 C15 116.6(2)
C17 C16 C15 118.4(3)
C16 C17 C18 122.1(3)
C16 C17 H17 119.0
C18 C17 H17 119.0
C13 C18 C17 118.7(2)
C13 C18 C19 125.3(2)
C17 C18 C19 115.9(2)
C24 C19 C20 118.5(2)
C24 C19 C18 124.6(2)
C20 C19 C18 116.8(2)
C21 C20 C19 122.2(2)
C21 C20 H20 118.9
C19 C20 H20 118.9
O7 C21 C20 124.9(2)
O7 C21 C22 116.2(2)
C20 C21 C22 118.9(3)
C23 C22 O8 124.7(2)
C23 C22 C21 119.5(2)
O8 C22 C21 115.8(2)
C22 C23 C24 121.9(2)
C22 C23 H23 119.1
C24 C23 H23 119.1
C19 C24 C23 118.8(3)
C19 C24 C25 123.8(2)
C23 C24 C25 117.3(2)
C30 C25 C26 118.5(3)
C30 C25 C24 125.1(2)
C26 C25 C24 116.4(2)
C27 C26 C25 122.4(3)
C27 C26 H26 118.8
C25 C26 H26 118.8
C26 C27 O9 126.0(3)
C26 C27 C28 119.0(3)
O9 C27 C28 115.0(3)
O10 C28 C29 125.7(3)
O10 C28 C27 115.1(3)
C29 C28 C27 119.2(3)
C28 C29 C30 122.2(3)
C28 C29 H29 118.9
C30 C29 H29 118.9
C25 C30 C29 118.4(3)
C25 C30 C31 125.1(2)
C29 C30 C31 116.4(2)
C32 C31 C36 118.2(2)
C32 C31 C30 116.5(2)
C36 C31 C30 125.2(2)
C33 C32 C31 122.8(3)
C33 C32 H32 118.6
C31 C32 H32 118.6
O11 C33 C32 125.3(3)
O11 C33 C34 115.8(2)
C32 C33 C34 118.9(2)
C35 C34 O12 125.0(3)
C35 C34 C33 119.0(2)
O12 C34 C33 116.0(2)
C34 C35 C36 122.9(3)
C34 C35 H35 118.6
C36 C35 H35 118.6
C35 C36 C31 118.2(2)
C35 C36 C37 116.1(2)
C31 C36 C37 125.6(2)
C42 C37 C38 118.1(2)
C42 C37 C36 123.4(3)
C38 C37 C36 118.2(2)
C39 C38 C37 121.8(3)
C39 C38 H38 119.1
C37 C38 H38 119.1
O13 C39 C38 124.7(3)
O13 C39 C40 115.7(3)
C38 C39 C40 119.5(3)
O14 C40 C41 124.5(3)
O14 C40 C39 116.0(3)
C41 C40 C39 119.5(3)
C40 C41 C42 120.9(3)
C40 C41 H41 119.5
C42 C41 H41 119.5
C37 C42 C41 120.0(3)
C37 C42 C43 121.8(2)
C41 C42 C43 118.2(2)
C48 C43 C44 115.9(3)
C48 C43 C42 125.4(3)
C44 C43 C42 118.6(3)
C45 C44 C43 122.2(3)
C45 C44 H44 118.9
C43 C44 H44 118.9
O15 C45 C44 124.9(3)
O15 C45 C46 114.6(3)
C44 C45 C46 120.4(3)
O16 C46 C47 125.4(3)
O16 C46 C45 116.2(3)
C47 C46 C45 118.4(3)
C46 C47 C48 119.5(3)
C46 C47 H47 120.2
C48 C47 H47 120.2
C47 C48 C43 123.0(3)
C47 C48 N2 115.4(3)
C43 C48 N2 121.5(3)
O1 C49 H49A 109.5
O1 C49 H49B 109.5
H49A C49 H49B 109.5
O1 C49 H49C 109.5
H49A C49 H49C 109.5
H49B C49 H49C 109.5
O2 C50 H50A 109.5
O2 C50 H50B 109.5
H50A C50 H50B 109.5
O2 C50 H50C 109.5
H50A C50 H50C 109.5
H50B C50 H50C 109.5
O3 C51 H51A 109.5
O3 C51 H51B 109.5
H51A C51 H51B 109.5
O3 C51 H51C 109.5
H51A C51 H51C 109.5
H51B C51 H51C 109.5
O4 C52 H52A 109.5
O4 C52 H52B 109.5
H52A C52 H52B 109.5
O4 C52 H52C 109.5
H52A C52 H52C 109.5
H52B C52 H52C 109.5
O5 C53 H53A 109.5
O5 C53 H53B 109.5
H53A C53 H53B 109.5
O5 C53 H53C 109.5
H53A C53 H53C 109.5
H53B C53 H53C 109.5
O6 C54 H54A 109.5
O6 C54 H54B 109.5
H54A C54 H54B 109.5
O6 C54 H54C 109.5
H54A C54 H54C 109.5
H54B C54 H54C 109.5
O7 C55 H55A 109.5
O7 C55 H55B 109.5
H55A C55 H55B 109.5
O7 C55 H55C 109.5
H55A C55 H55C 109.5
H55B C55 H55C 109.5
O8 C56 H56A 109.5
O8 C56 H56B 109.5
H56A C56 H56B 109.5
O8 C56 H56C 109.5
H56A C56 H56C 109.5
H56B C56 H56C 109.5
O9 C57 H57A 109.5
O9 C57 H57B 109.5
H57A C57 H57B 109.5
O9 C57 H57C 109.5
H57A C57 H57C 109.5
H57B C57 H57C 109.5
O10 C58 H58A 109.5
O10 C58 H58B 109.5
H58A C58 H58B 109.5
O10 C58 H58C 109.5
H58A C58 H58C 109.5
H58B C58 H58C 109.5
O11 C59 H59A 109.5
O11 C59 H59B 109.5
H59A C59 H59B 109.5
O11 C59 H59C 109.5
H59A C59 H59C 109.5
H59B C59 H59C 109.5
O12 C60 H60A 109.5
O12 C60 H60B 109.5
H60A C60 H60B 109.5
O12 C60 H60C 109.5
H60A C60 H60C 109.5
H60B C60 H60C 109.5
O13 C61 H61A 109.5
O13 C61 H61B 109.5
H61A C61 H61B 109.5
O13 C61 H61C 109.5
H61A C61 H61C 109.5
H61B C61 H61C 109.5
O14 C62 H62A 109.5
O14 C62 H62B 109.5
H62A C62 H62B 109.5
O14 C62 H62C 109.5
H62A C62 H62C 109.5
H62B C62 H62C 109.5
O15 C63 H63A 109.5
O15 C63 H63B 109.5
H63A C63 H63B 109.5
O15 C63 H63C 109.5
H63A C63 H63C 109.5
H63B C63 H63C 109.5
O16 C64 H64A 109.5
O16 C64 H64B 109.5
H64A C64 H64B 109.5
O16 C64 H64C 109.5
H64A C64 H64C 109.5
H64B C64 H64C 109.5
O17 N1 O18 122.4(3)
O17 N1 C1 119.7(3)
O18 N1 C1 118.0(3)
O20 N2 O19 122.2(3)
O20 N2 C48 119.6(3)
O19 N2 C48 118.2(3)
C3 O1 C49 116.2(3)
C4 O2 C50 117.0(3)
C9 O3 C51 115.8(3)
C10 O4 C52 117.1(2)
C15 O5 C53 116.2(3)
C16 O6 C54 117.6(2)
C21 O7 C55 116.4(2)
C22 O8 C56 116.4(2)
C27 O9 C57 116.1(3)
C28 O10 C58 117.2(2)
C33 O11 C59 117.5(2)
C34 O12 C60 117.4(2)
C39 O13 C61 116.2(2)
C40 O14 C62 117.0(3)
C45 O15 C63 117.3(3)
C46 O16 C64 116.5(3)
C66 C65 H65A 109.5
C66 C65 H65B 109.5
H65A C65 H65B 109.5
C66 C65 H65C 109.5
H65A C65 H65C 109.5
H65B C65 H65C 109.5
N3 C66 C65 179.6(6)
C68 C67 H67A 109.5
C68 C67 H67B 109.5
H67A C67 H67B 109.5
C68 C67 H67C 109.5
H67A C67 H67C 109.5
H67B C67 H67C 109.5
N4 C68 C67 179.3(8)
C70 C69 H69A 109.5
C70 C69 H69B 109.5
H69A C69 H69B 109.5
C70 C69 H69C 109.5
H69A C69 H69C 109.5
H69B C69 H69C 109.5
N5 C70 C69 179.2(6)
N6 C72 C71 177.6(9)
C72 C71 H71A 109.5
C72 C71 H71B 109.5
H71A C71 H71B 109.5
C72 C71 H71C 109.5
H71A C71 H71C 109.5
H71B C71 H71C 109.5

loop_
_geom_bond_atom_site_label_1
_geom_bond_atom_site_label_2
_geom_bond_distance
C1 C2 1.389(5)
C1 C6 1.390(4)
C1 N1 1.471(4)
C2 C3 1.376(4)
C2 H2 0.9500
C3 O1 1.361(4)
C3 C4 1.406(4)
C4 O2 1.362(4)
C4 C5 1.378(4)
C5 C6 1.412(4)
C5 H5 0.9500
C6 C7 1.472(4)
C7 C12 1.397(4)
C7 C8 1.416(4)
C8 C9 1.371(4)
C8 H8 0.9500
C9 O3 1.377(3)
C9 C10 1.410(4)
C10 O4 1.372(4)
C10 C11 1.385(4)
C11 C12 1.405(4)
C11 H11 0.9500
C12 C13 1.497(4)
C13 C14 1.402(4)
C13 C18 1.404(4)
C14 C15 1.363(4)
C14 H14 0.9500
C15 O5 1.380(3)
C15 C16 1.403(4)
C16 O6 1.368(3)
C16 C17 1.393(4)
C17 C18 1.406(4)
C17 H17 0.9500
C18 C19 1.496(4)
C19 C24 1.398(3)
C19 C20 1.403(4)
C20 C21 1.383(4)
C20 H20 0.9500
C21 O7 1.369(4)
C21 C22 1.405(4)
C22 C23 1.373(4)
C22 O8 1.379(3)
C23 C24 1.410(4)
C23 H23 0.9500
C24 C25 1.492(4)
C25 C30 1.402(4)
C25 C26 1.412(4)
C26 C27 1.366(4)
C26 H26 0.9500
C27 O9 1.368(3)
C27 C28 1.409(4)
C28 O10 1.375(4)
C28 C29 1.381(4)
C29 C30 1.402(4)
C29 H29 0.9500
C30 C31 1.498(4)
C31 C32 1.404(4)
C31 C36 1.414(4)
C32 C33 1.376(4)
C32 H32 0.9500
C33 O11 1.371(3)
C33 C34 1.409(4)
C34 C35 1.373(4)
C34 O12 1.377(3)
C35 C36 1.402(4)
C35 H35 0.9500
C36 C37 1.496(4)
C37 C42 1.397(4)
C37 C38 1.398(4)
C38 C39 1.389(4)
C38 H38 0.9500
C39 O13 1.369(4)
C39 C40 1.401(4)
C40 O14 1.372(3)
C40 C41 1.374(4)
C41 C42 1.409(4)
C41 H41 0.9500
C42 C43 1.482(4)
C43 C48 1.395(4)
C43 C44 1.397(4)
C44 C45 1.361(4)
C44 H44 0.9500
C45 O15 1.359(4)
C45 C46 1.419(4)
C46 O16 1.359(4)
C46 C47 1.376(4)
C47 C48 1.386(4)
C47 H47 0.9500
C48 N2 1.468(4)
C49 O1 1.431(3)
C49 H49A 0.9800
C49 H49B 0.9800
C49 H49C 0.9800
C50 O2 1.433(4)
C50 H50A 0.9800
C50 H50B 0.9800
C50 H50C 0.9800
C51 O3 1.432(4)
C51 H51A 0.9800
C51 H51B 0.9800
C51 H51C 0.9800
C52 O4 1.431(4)
C52 H52A 0.9800
C52 H52B 0.9800
C52 H52C 0.9800
C53 O5 1.394(4)
C53 H53A 0.9800
C53 H53B 0.9800
C53 H53C 0.9800
C54 O6 1.423(4)
C54 H54A 0.9800
C54 H54B 0.9800
C54 H54C 0.9800
C55 O7 1.429(3)
C55 H55A 0.9800
C55 H55B 0.9800
C55 H55C 0.9800
C56 O8 1.421(3)
C56 H56A 0.9800
C56 H56B 0.9800
C56 H56C 0.9800
C57 O9 1.419(4)
C57 H57A 0.9800
C57 H57B 0.9800
C57 H57C 0.9800
C58 O10 1.427(4)
C58 H58A 0.9800
C58 H58B 0.9800
C58 H58C 0.9800
C59 O11 1.431(3)
C59 H59A 0.9800
C59 H59B 0.9800
C59 H59C 0.9800
C60 O12 1.420(4)
C60 H60A 0.9800
C60 H60B 0.9800
C60 H60C 0.9800
C61 O13 1.422(4)
C61 H61A 0.9800
C61 H61B 0.9800
C61 H61C 0.9800
C62 O14 1.429(4)
C62 H62A 0.9800
C62 H62B 0.9800
C62 H62C 0.9800
C63 O15 1.438(4)
C63 H63A 0.9800
C63 H63B 0.9800
C63 H63C 0.9800
C64 O16 1.443(4)
C64 H64A 0.9800
C64 H64B 0.9800
C64 H64C 0.9800
N1 O17 1.221(4)
N1 O18 1.231(3)
N2 O20 1.231(3)
N2 O19 1.233(3)
N3 C66 1.143(6)
C65 C66 1.467(7)
C65 H65A 0.9800
C65 H65B 0.9800
C65 H65C 0.9800
N4 C68 1.122(6)
C67 C68 1.403(7)
C67 H67A 0.9800
C67 H67B 0.9800
C67 H67C 0.9800
N5 C70 1.140(6)
C69 C70 1.432(7)
C69 H69A 0.9800
C69 H69B 0.9800
C69 H69C 0.9800
N6 C72 1.124(10)
C72 C71 1.412(13)
C71 H71A 0.9800
C71 H71B 0.9800
C71 H71C 0.9800

loop_
_geom_torsion_atom_site_label_1
_geom_torsion_atom_site_label_2
_geom_torsion_atom_site_label_3
_geom_torsion_atom_site_label_4
_geom_torsion
C6 C1 C2 C3 3.3(5)
N1 C1 C2 C3 -174.0(3)
C1 C2 C3 O1 179.6(3)
C1 C2 C3 C4 0.0(4)
O1 C3 C4 O2 -2.0(4)
C2 C3 C4 O2 177.6(3)
O1 C3 C4 C5 177.8(3)
C2 C3 C4 C5 -2.6(4)
O2 C4 C5 C6 -178.1(3)
C3 C4 C5 C6 2.1(5)
C2 C1 C6 C5 -3.7(4)
N1 C1 C6 C5 173.5(3)
C2 C1 C6 C7 177.9(3)
N1 C1 C6 C7 -5.0(4)
C4 C5 C6 C1 0.9(4)
C4 C5 C6 C7 179.5(3)
C1 C6 C7 C12 -56.7(4)
C5 C6 C7 C12 124.9(3)
C1 C6 C7 C8 122.0(3)
C5 C6 C7 C8 -56.5(4)
C12 C7 C8 C9 3.2(4)
C6 C7 C8 C9 -175.5(3)
C7 C8 C9 O3 178.8(3)
C7 C8 C9 C10 0.1(4)
C8 C9 C10 O4 176.6(3)
O3 C9 C10 O4 -2.3(4)
C8 C9 C10 C11 -2.8(4)
O3 C9 C10 C11 178.4(2)
O4 C10 C11 C12 -177.0(3)
C9 C10 C11 C12 2.2(4)
C8 C7 C12 C11 -3.7(4)
C6 C7 C12 C11 174.9(3)
C8 C7 C12 C13 -176.5(2)
C6 C7 C12 C13 2.1(4)
C10 C11 C12 C7 1.1(4)
C10 C11 C12 C13 174.4(2)
C7 C12 C13 C14 117.8(3)
C11 C12 C13 C14 -55.1(3)
C7 C12 C13 C18 -60.5(4)
C11 C12 C13 C18 126.6(3)
C18 C13 C14 C15 2.1(4)
C12 C13 C14 C15 -176.4(3)
C13 C14 C15 O5 -178.8(3)
C13 C14 C15 C16 -2.4(5)
C14 C15 C16 O6 -178.2(3)
O5 C15 C16 O6 -1.5(4)
C14 C15 C16 C17 1.7(4)
O5 C15 C16 C17 178.4(3)
O6 C16 C17 C18 178.9(3)
C15 C16 C17 C18 -1.0(4)
C14 C13 C18 C17 -1.3(4)
C12 C13 C18 C17 177.0(3)
C14 C13 C18 C19 -177.6(3)
C12 C13 C18 C19 0.7(4)
C16 C17 C18 C13 0.9(4)
C16 C17 C18 C19 177.5(3)
C13 C18 C19 C24 -57.3(4)
C17 C18 C19 C24 126.3(3)
C13 C18 C19 C20 123.0(3)
C17 C18 C19 C20 -53.4(3)
C24 C19 C20 C21 2.9(4)
C18 C19 C20 C21 -177.3(2)
C19 C20 C21 O7 179.7(3)
C19 C20 C21 C22 0.7(4)
O7 C21 C22 C23 178.4(3)
C20 C21 C22 C23 -2.5(4)
O7 C21 C22 O8 -1.7(4)
C20 C21 C22 O8 177.4(2)
O8 C22 C23 C24 -179.2(3)
C21 C22 C23 C24 0.7(4)
C20 C19 C24 C23 -4.7(4)
C18 C19 C24 C23 175.6(2)
C20 C19 C24 C25 178.1(2)
C18 C19 C24 C25 -1.6(4)
C22 C23 C24 C19 3.0(4)
C22 C23 C24 C25 -179.6(3)
C19 C24 C25 C30 -55.0(4)
C23 C24 C25 C30 127.7(3)
C19 C24 C25 C26 124.3(3)
C23 C24 C25 C26 -53.0(3)
C30 C25 C26 C27 3.4(4)
C24 C25 C26 C27 -176.0(2)
C25 C26 C27 O9 179.2(2)
C25 C26 C27 C28 1.3(4)
C26 C27 C28 O10 176.5(2)
O9 C27 C28 O10 -1.7(3)
C26 C27 C28 C29 -3.9(4)
O9 C27 C28 C29 177.9(2)
O10 C28 C29 C30 -178.5(3)
C27 C28 C29 C30 1.9(4)
C26 C25 C30 C29 -5.3(3)
C24 C25 C30 C29 174.0(2)
C26 C25 C30 C31 175.8(2)
C24 C25 C30 C31 -4.9(4)
C28 C29 C30 C25 2.7(4)
C28 C29 C30 C31 -178.2(2)
C25 C30 C31 C32 128.9(3)
C29 C30 C31 C32 -50.1(3)
C25 C30 C31 C36 -55.7(4)
C29 C30 C31 C36 125.3(3)
C36 C31 C32 C33 -0.9(4)
C30 C31 C32 C33 174.8(2)
C31 C32 C33 O11 -178.7(3)
C31 C32 C33 C34 -0.4(4)
O11 C33 C34 C35 -178.7(3)
C32 C33 C34 C35 2.9(4)
O11 C33 C34 O12 0.9(4)
C32 C33 C34 O12 -177.6(3)
O12 C34 C35 C36 176.4(3)
C33 C34 C35 C36 -4.1(4)
C34 C35 C36 C31 2.8(4)
C34 C35 C36 C37 -174.4(3)
C32 C31 C36 C35 -0.2(4)
C30 C31 C36 C35 -175.5(3)
C32 C31 C36 C37 176.6(3)
C30 C31 C36 C37 1.3(4)
C35 C36 C37 C42 110.8(3)
C31 C36 C37 C42 -66.1(4)
C35 C36 C37 C38 -63.1(3)
C31 C36 C37 C38 120.1(3)
C42 C37 C38 C39 2.4(4)
C36 C37 C38 C39 176.6(2)
C37 C38 C39 O13 -178.7(3)
C37 C38 C39 C40 0.5(4)
O13 C39 C40 O14 -1.7(4)
C38 C39 C40 O14 179.0(2)
O13 C39 C40 C41 178.2(3)
C38 C39 C40 C41 -1.2(4)
O14 C40 C41 C42 178.6(3)
C39 C40 C41 C42 -1.2(4)
C38 C37 C42 C41 -4.7(4)
C36 C37 C42 C41 -178.5(3)
C38 C37 C42 C43 175.7(3)
C36 C37 C42 C43 1.9(4)
C40 C41 C42 C37 4.2(4)
C40 C41 C42 C43 -176.2(3)
C37 C42 C43 C48 -57.6(4)
C41 C42 C43 C48 122.8(3)
C37 C42 C43 C44 119.6(3)
C41 C42 C43 C44 -60.0(4)
C48 C43 C44 C45 3.0(4)
C42 C43 C44 C45 -174.4(2)
C43 C44 C45 O15 -178.6(3)
C43 C44 C45 C46 2.8(4)
O15 C45 C46 O16 -3.0(4)
C44 C45 C46 O16 175.8(2)
O15 C45 C46 C47 175.9(2)
C44 C45 C46 C47 -5.3(4)
O16 C46 C47 C48 -179.3(3)
C45 C46 C47 C48 1.9(4)
C46 C47 C48 C43 4.2(4)
C46 C47 C48 N2 -172.3(2)
C44 C43 C48 C47 -6.5(4)
C42 C43 C48 C47 170.7(3)
C44 C43 C48 N2 169.7(2)
C42 C43 C48 N2 -13.1(4)
C2 C1 N1 O17 148.9(3)
C6 C1 N1 O17 -28.4(4)
C2 C1 N1 O18 -30.0(4)
C6 C1 N1 O18 152.7(3)
C47 C48 N2 O20 153.4(3)
C43 C48 N2 O20 -23.1(4)
C47 C48 N2 O19 -24.7(4)
C43 C48 N2 O19 158.8(3)
C2 C3 O1 C49 5.9(4)
C4 C3 O1 C49 -174.5(3)
C5 C4 O2 C50 -2.1(4)
C3 C4 O2 C50 177.7(3)
C8 C9 O3 C51 -0.3(4)
C10 C9 O3 C51 178.4(3)
C11 C10 O4 C52 8.1(4)
C9 C10 O4 C52 -171.2(2)
C14 C15 O5 C53 -45.5(5)
C16 C15 O5 C53 138.0(3)
C17 C16 O6 C54 0.0(4)
C15 C16 O6 C54 179.9(3)
C20 C21 O7 C55 9.4(4)
C22 C21 O7 C55 -171.5(2)
C23 C22 O8 C56 2.0(4)
C21 C22 O8 C56 -177.9(3)
C26 C27 O9 C57 2.8(4)
C28 C27 O9 C57 -179.2(3)
C29 C28 O10 C58 4.4(4)
C27 C28 O10 C58 -176.0(2)
C32 C33 O11 C59 -8.0(4)
C34 C33 O11 C59 173.7(3)
C35 C34 O12 C60 -9.9(5)
C33 C34 O12 C60 170.5(3)
C38 C39 O13 C61 7.3(4)
C40 C39 O13 C61 -172.0(3)
C41 C40 O14 C62 -2.1(4)
C39 C40 O14 C62 177.8(3)
C44 C45 O15 C63 3.6(4)
C46 C45 O15 C63 -177.6(3)
C47 C46 O16 C64 3.2(4)
C45 C46 O16 C64 -177.9(2)
